data_7709065
loop_
_publ_author_name
'Bouammali, Amal'
'Coffinet, Ana\"is'
'Vendier, Laure'
'Simonneau, Antoine'

_publ_section_title
;
 Dinitrogen-derived (diarylboryl)diazenido Complexes with Differing
 Coordination to the Thallium Cation
;
_journal_name_full 'Dalton Transactions'
_journal_paper_doi 10.1039/D1DT03905A
_journal_year 2022
_chemical_formula_moiety 'C32 H12 B F24, C38 H70 B Cl N2 P4 Tl W'
_chemical_formula_sum 'C70 H82 B2 Cl F24 N2 P4 Tl W'
_chemical_formula_weight 1976.58
_space_group_IT_number 14
_space_group_name_Hall '-P 2ybc'
_space_group_name_H-M_alt 'P 1 21/c 1'
_symmetry_cell_setting monoclinic
_symmetry_space_group_name_Hall '-P 2ybc'
_symmetry_space_group_name_H-M 'P 1 21/c 1'
_atom_sites_solution_hydrogens difmap
_atom_sites_solution_primary other
_audit_update_record
;
2021-10-07 deposited with the CCDC.	2021-12-10 downloaded from the CCDC.
;
_cell_angle_alpha 90
_cell_angle_beta 106.853(3)
_cell_angle_gamma 90
_cell_formula_units_Z 4
_cell_length_a 19.49380(4)
_cell_length_b 20.55530(5)
_cell_length_c 19.92960(4)
_cell_measurement_reflns_used 9384
_cell_measurement_temperature 110
_cell_measurement_theta_max 26.29
_cell_measurement_theta_min 2.18
_cell_volume 7642.83(12)
_computing_cell_refinement 'Apex2 (Bruker AXS, 2006)'
_computing_data_collection 'Apex2 (Bruker AXS, 2006)'
_computing_data_reduction 'Apex2 (Bruker AXS, 2006)'
_computing_molecular_graphics 'CAMERON (Watkin et al., 1996)'
_computing_publication_material 'CRYSTALS (Betteridge et al., 2003)'
_computing_structure_refinement 'CRYSTALS (Betteridge et al., 2003)'
_computing_structure_solution 'Superflip (Palatinus & Chapuis, 2007)'
_diffrn_ambient_temperature 110
_diffrn_measured_fraction_theta_full 0.998
_diffrn_measured_fraction_theta_max 0.998
_diffrn_measurement_device Area
_diffrn_measurement_device_type 'Bruker Kappa Apex2'
_diffrn_measurement_method '\f & \w scans'
_diffrn_radiation_monochromator graphite
_diffrn_radiation_type 'Mo K\a'
_diffrn_radiation_wavelength 0.71073
_diffrn_reflns_av_R_equivalents 0.088
_diffrn_reflns_av_unetI/netI 0.121
_diffrn_reflns_limit_h_max 27
_diffrn_reflns_limit_h_min -27
_diffrn_reflns_limit_k_max 29
_diffrn_reflns_limit_k_min -29
_diffrn_reflns_limit_l_max 28
_diffrn_reflns_limit_l_min -26
_diffrn_reflns_number 214287
_diffrn_reflns_theta_full 30.570
_diffrn_reflns_theta_max 30.570
_diffrn_reflns_theta_min 1.456
_diffrn_standards_number 0
_exptl_absorpt_coefficient_mu 3.829
_exptl_absorpt_correction_T_max 0.63
_exptl_absorpt_correction_T_min 0.56
_exptl_absorpt_correction_type multi-scan
_exptl_absorpt_process_details 'SADABS (Siemens, 1996)'
_exptl_crystal_colour orange
_exptl_crystal_density_diffrn 1.718
_exptl_crystal_density_meas ?
_exptl_crystal_density_method 'not measured'
_exptl_crystal_description block
_exptl_crystal_F_000 3896
_exptl_crystal_size_max 0.140
_exptl_crystal_size_mid 0.120
_exptl_crystal_size_min 0.120
_refine_diff_density_max 6.89
_refine_diff_density_min -6.22
_refine_ls_extinction_method None
_refine_ls_goodness_of_fit_ref 0.9891
_refine_ls_hydrogen_treatment constr
_refine_ls_matrix_type full
_refine_ls_number_parameters 940
_refine_ls_number_reflns 14999
_refine_ls_number_restraints 6
_refine_ls_R_factor_all 0.0614
_refine_ls_R_factor_gt 0.0496
_refine_ls_shift/su_max 0.0015236
_refine_ls_shift/su_mean 0.0000320
_refine_ls_structure_factor_coef Fsqd
_refine_ls_weighting_details
;
 Method= Modified Sheldrick 
 w=1/[\s^2^(F^2^) + ( 0.03P)^2^ +*****P] 
 ,where P=(max(Fo^2^,0) + 2Fc^2^)/3 
;
_refine_ls_weighting_scheme calc
_refine_ls_wR_factor_all 0.1176
_refine_ls_wR_factor_gt 0.1099
_refine_ls_wR_factor_ref 0.1173
_reflns_limit_h_max 26
_reflns_limit_h_min -27
_reflns_limit_k_max 29
_reflns_limit_k_min 0
_reflns_limit_l_max 28
_reflns_limit_l_min 0
_reflns_number_gt 12474
_reflns_number_total 23419
_reflns_threshold_expression I>2.0\s(I)
_oxford_diffrn_Wilson_B_factor 1.74
_oxford_diffrn_Wilson_scale 413.27
_oxford_refine_ls_scale 0.038107(3)
_cod_data_source_file d1dt03905a2.cif
_cod_data_source_block Amal111220
_cod_depositor_comments
;
The following automatic conversions were performed:

data item '_exptl_crystal_density_meas' value 'not measured' was
changed to '?' -- the value is perceived as not measured.

Automatic conversion script
Id: cif_fix_values 7556 2019-12-06 15:28:31Z antanas 
;
_cod_original_cell_volume 7642.85(14)
_cod_original_sg_symbol_H-M 'P 21/c '
_cod_original_formula_sum 'C70 H82 B2 Cl1 F24 N2 P4 Tl1 W1'
_cod_database_code 7709065
_oxford_refine_reflns_threshold_expression I>-3.0\s(I)
_refine_ls_r_factor_ref 0.0611
_reflns_number_all 15010

loop_
_symmetry_equiv_pos_as_xyz
x,y,z
-x,-y,-z
x,-y+1/2,z+1/2
-x,y+1/2,-z+1/2

loop_
_atom_site_label
_atom_site_type_symbol
_atom_site_fract_x
_atom_site_fract_y
_atom_site_fract_z
_atom_site_U_iso_or_equiv
_atom_site_occupancy
_atom_site_adp_type
_atom_site_refinement_flags_posn
_atom_site_refinement_flags_adp
_atom_site_refinement_flags_occupancy
_atom_site_disorder_assembly
_atom_site_disorder_group
_atom_site_attached_hydrogens
W1 W 0.237343(13) 0.734597(12) -0.052323(13) 0.0196 1.0000 Uani . . . . . .
Tl1 Tl 0.156838(18) 0.693494(16) 0.166359(15) 0.0419 1.0000 Uani . . . . . .
B1 B 0.2510(4) 0.5981(3) 0.1073(4) 0.0183 1.0000 Uani . . . . . .
B2 B 0.7461(3) 0.7241(3) 0.4729(3) 0.0152 1.0000 Uani . . . . . .
P1 P 0.20491(11) 0.63655(10) -0.12631(10) 0.0380 1.0000 Uani D . . . . .
P2 P 0.10532(10) 0.74432(12) -0.08677(10) 0.0372 1.0000 Uani D . . . . .
P3 P 0.36886(9) 0.74653(9) -0.04356(9) 0.0264 1.0000 Uani . . . . . .
P4 P 0.26464(11) 0.84115(9) 0.00791(10) 0.0320 1.0000 Uani . . . . . .
C1 C 0.2064(3) 0.5675(3) 0.1558(3) 0.0188 1.0000 Uani . . . . . .
C2 C 0.1334(3) 0.5501(3) 0.1287(4) 0.0237 1.0000 Uani . . . . . .
C3 C 0.0953(4) 0.5273(3) 0.1735(4) 0.0301 1.0000 Uani . . . . . .
C4 C 0.1269(4) 0.5191(3) 0.2445(4) 0.0306 1.0000 Uani . . . . . .
C5 C 0.1987(4) 0.5341(3) 0.2709(4) 0.0260 1.0000 Uani . . . . . .
C6 C 0.2389(3) 0.5573(3) 0.2285(3) 0.0224 1.0000 Uani . . . . . .
C7 C 0.0938(4) 0.5538(4) 0.0517(4) 0.0322 1.0000 Uani . . . . . .
C8 C 0.0845(4) 0.4948(4) 0.2916(5) 0.0446 1.0000 Uani . . . . . .
C9 C 0.3170(3) 0.5720(3) 0.2622(3) 0.0264 1.0000 Uani . . . . . .
C10 C 0.3225(3) 0.5644(3) 0.1032(3) 0.0189 1.0000 Uani . . . . . .
C11 C 0.3240(3) 0.4977(3) 0.0877(4) 0.0249 1.0000 Uani . . . . . .
C12 C 0.3882(4) 0.4686(3) 0.0873(4) 0.0330 1.0000 Uani . . . . . .
C13 C 0.4522(4) 0.5028(4) 0.1041(4) 0.0331 1.0000 Uani . . . . . .
C14 C 0.4514(3) 0.5675(3) 0.1218(3) 0.0260 1.0000 Uani . . . . . .
C15 C 0.3881(3) 0.5989(3) 0.1213(3) 0.0194 1.0000 Uani . . . . . .
C16 C 0.2578(4) 0.4557(3) 0.0712(4) 0.0314 1.0000 Uani . . . . . .
C17 C 0.5219(4) 0.4708(4) 0.1042(5) 0.0490 1.0000 Uani . . . . . .
C18 C 0.3919(3) 0.6695(3) 0.1430(3) 0.0235 1.0000 Uani . . . . . .
C23 C 0.2304(4) 0.5563(4) -0.0872(4) 0.0347 1.0000 Uani . . . . . .
C24 C 0.3066(5) 0.5374(5) -0.0792(5) 0.0496 1.0000 Uani . . . . . .
C25 C 0.0615(5) 0.8239(6) -0.1268(6) 0.0679 1.0000 Uani . . . . . .
C26 C -0.0049(9) 0.8200(7) -0.1819(7) 0.1108 1.0000 Uani . . . . . .
C27 C 0.0663(4) 0.7304(4) -0.0162(4) 0.0345 1.0000 Uani . . . . . .
C28 C -0.0138(4) 0.7184(5) -0.0332(5) 0.0483 1.0000 Uani . . . . . .
C29 C 0.4067(4) 0.8096(4) 0.0219(4) 0.0371 1.0000 Uani . . . . . .
C30 C 0.3555(4) 0.8683(4) 0.0098(4) 0.0403 1.0000 Uani . . . . . .
C31 C 0.3945(4) 0.7820(5) -0.1180(5) 0.0548 1.0000 Uani . . . . . .
C32 C 0.3831(6) 0.7415(6) -0.1799(5) 0.0698 1.0000 Uani . . . . . .
C33 C 0.4307(3) 0.6786(4) -0.0181(4) 0.0309 1.0000 Uani . . . . . .
C34 C 0.5110(4) 0.6949(5) 0.0041(5) 0.0482 1.0000 Uani . . . . . .
C35 C 0.2716(6) 0.8355(5) 0.1031(5) 0.0601 1.0000 Uani . . . . . .
C36 C 0.3327(10) 0.8720(10) 0.1564(7) 0.1401 1.0000 Uani . . . . . .
C37 C 0.2099(5) 0.9124(4) -0.0263(6) 0.0500 1.0000 Uani . . . . . .
C38 C 0.2396(6) 0.9793(4) -0.0005(7) 0.0735 1.0000 Uani . . . . . .
C39 C 0.8204(3) 0.6801(3) 0.4882(3) 0.0148 1.0000 Uani . . . . . .
C40 C 0.8314(3) 0.6377(3) 0.4373(3) 0.0174 1.0000 Uani . . . . . .
C41 C 0.8923(3) 0.5989(3) 0.4498(3) 0.0206 1.0000 Uani . . . . . .
C42 C 0.9453(3) 0.6013(3) 0.5137(3) 0.0239 1.0000 Uani . . . . . .
C43 C 0.9348(3) 0.6420(3) 0.5645(3) 0.0225 1.0000 Uani . . . . . .
C44 C 0.8736(3) 0.6798(3) 0.5526(3) 0.0190 1.0000 Uani . . . . . .
C45 C 0.8997(4) 0.5503(3) 0.3966(4) 0.0308 1.0000 Uani . . . . . .
C46 C 0.9924(4) 0.6490(4) 0.6330(4) 0.0331 1.0000 Uani . . . . . .
C47 C 0.7553(3) 0.7777(3) 0.5355(3) 0.0165 1.0000 Uani . . . . . .
C48 C 0.8161(3) 0.8177(3) 0.5507(3) 0.0175 1.0000 Uani . . . . . .
C49 C 0.8328(3) 0.8614(3) 0.6063(3) 0.0203 1.0000 Uani . . . . . .
C50 C 0.7877(3) 0.8685(3) 0.6483(3) 0.0204 1.0000 Uani . . . . . .
C51 C 0.7256(3) 0.8319(3) 0.6324(3) 0.0200 1.0000 Uani . . . . . .
C52 C 0.7102(3) 0.7875(3) 0.5775(3) 0.0175 1.0000 Uani . . . . . .
C53 C 0.9020(3) 0.8977(3) 0.6220(4) 0.0246 1.0000 Uani . . . . . .
C54 C 0.6749(4) 0.8420(3) 0.6756(4) 0.0271 1.0000 Uani . . . . . .
C55 C 0.6825(3) 0.6700(3) 0.4657(3) 0.0168 1.0000 Uani . . . . . .
C56 C 0.6693(3) 0.6394(3) 0.5235(3) 0.0168 1.0000 Uani . . . . . .
C57 C 0.6182(3) 0.5906(3) 0.5158(3) 0.0197 1.0000 Uani . . . . . .
C58 C 0.5786(3) 0.5694(4) 0.4501(3) 0.0274 1.0000 Uani . . . . . .
C59 C 0.5917(4) 0.5977(4) 0.3926(3) 0.0299 1.0000 Uani . . . . . .
C60 C 0.6424(3) 0.6466(3) 0.4002(3) 0.0252 1.0000 Uani . . . . . .
C61 C 0.6042(4) 0.5602(3) 0.5785(3) 0.0239 1.0000 Uani . . . . . .
C62 C 0.5508(5) 0.5758(5) 0.3205(4) 0.0511 1.0000 Uani . . . . . .
C63 C 0.7309(3) 0.7652(3) 0.3995(3) 0.0173 1.0000 Uani . . . . . .
C64 C 0.6614(3) 0.7909(3) 0.3686(3) 0.0242 1.0000 Uani . . . . . .
C65 C 0.6448(3) 0.8250(3) 0.3065(4) 0.0267 1.0000 Uani . . . . . .
C66 C 0.6958(3) 0.8372(3) 0.2721(3) 0.0255 1.0000 Uani . . . . . .
C67 C 0.7642(3) 0.8141(3) 0.3015(3) 0.0218 1.0000 Uani . . . . . .
C68 C 0.7813(3) 0.7782(3) 0.3643(3) 0.0181 1.0000 Uani . . . . . .
C69 C 0.5690(4) 0.8469(4) 0.2721(4) 0.0376 1.0000 Uani . . . . . .
C70 C 0.8216(4) 0.8248(4) 0.2662(4) 0.0297 1.0000 Uani . . . . . .
N1 N 0.2207(3) 0.6566(2) 0.0736(3) 0.0193 1.0000 Uani . . . . . .
N2 N 0.2373(3) 0.6884(2) 0.0232(3) 0.0194 1.0000 Uani . . . . . .
F1 F 0.8620(3) 0.5654(3) 0.3318(2) 0.0555 1.0000 Uani . . . . . .
F2 F 0.8788(3) 0.4904(2) 0.4101(3) 0.0481 1.0000 Uani . . . . . .
F3 F 0.9679(2) 0.5426(2) 0.3960(2) 0.0417 1.0000 Uani . . . . . .
F4 F 1.0273(3) 0.5946(3) 0.6543(3) 0.0588 1.0000 Uani . . . . . .
F5 F 0.9652(3) 0.6626(3) 0.6871(3) 0.0619 1.0000 Uani . . . . . .
F6 F 1.0362(4) 0.6941(4) 0.6326(3) 0.1304 1.0000 Uani . . . . . .
F7 F 0.9068(2) 0.9346(2) 0.5679(2) 0.0444 1.0000 Uani . . . . . .
F8 F 0.9131(2) 0.9376(2) 0.6769(2) 0.0378 1.0000 Uani . . . . . .
F9 F 0.9588(2) 0.8579(2) 0.6356(3) 0.0404 1.0000 Uani . . . . . .
F10 F 0.6350(3) 0.8947(2) 0.6562(3) 0.0499 1.0000 Uani . . . . . .
F11 F 0.7094(2) 0.8492(3) 0.7437(2) 0.0517 1.0000 Uani . . . . . .
F12 F 0.6296(3) 0.7933(2) 0.6715(3) 0.0458 1.0000 Uani . . . . . .
F13 F 0.6605(2) 0.5619(2) 0.6351(2) 0.0375 1.0000 Uani . . . . . .
F14 F 0.5866(2) 0.4968(2) 0.5686(2) 0.0383 1.0000 Uani . . . . . .
F15 F 0.5504(3) 0.5877(3) 0.5954(3) 0.0628 1.0000 Uani . . . . . .
F19 F 0.5273(2) 0.8419(3) 0.3142(3) 0.0551 1.0000 Uani . . . . . .
F20 F 0.5379(3) 0.8116(3) 0.2144(3) 0.0617 1.0000 Uani . . . . . .
F21 F 0.5653(3) 0.9088(2) 0.2512(2) 0.0491 1.0000 Uani . . . . . .
F22 F 0.7982(2) 0.8575(3) 0.2063(2) 0.0507 1.0000 Uani . . . . . .
F23 F 0.8767(2) 0.8580(2) 0.3061(2) 0.0450 1.0000 Uani . . . . . .
F24 F 0.8486(3) 0.7694(2) 0.2510(3) 0.0565 1.0000 Uani . . . . . .
Cl1 Cl 0.21873(9) 0.79818(9) -0.16451(9) 0.0308 1.0000 Uani . . . . . .
F17 F 0.5059(7) 0.6298(4) 0.2866(4) 0.0919 0.5000 Uani . . . . . .
F170 F 0.5453(7) 0.6195(4) 0.2712(4) 0.0919 0.5000 Uani . . . . . .
F18 F 0.5865(4) 0.5683(6) 0.2789(4) 0.0836 0.5000 Uani . . . . . .
F180 F 0.5911(4) 0.5326(6) 0.2955(4) 0.0836 0.5000 Uani . . . . . .
F160 F 0.4875(4) 0.5520(4) 0.3148(3) 0.0668 0.5000 Uani . . . . . .
F16 F 0.5101(4) 0.5246(4) 0.3188(3) 0.0668 0.5000 Uani . . . . . .
C210 C 0.2081(9) 0.6353(5) -0.2082(5) 0.0713 0.5000 Uani . . . . . .
C21 C 0.2347(9) 0.6301(5) -0.2113(5) 0.0713 0.5000 Uani . . . . . .
C190 C 0.10771(16) 0.6255(4) -0.1391(5) 0.0374 0.7000 Uani D . . . . .
C19 C 0.1119(4) 0.6378(13) -0.1847(9) 0.0374 0.3000 Uani D . . . . .
C200 C 0.0643(5) 0.6896(4) -0.1566(5) 0.0374 0.7000 Uani D . . . . .
C20 C 0.0766(14) 0.6604(10) -0.1283(12) 0.0374 0.3000 Uani D . . . . .
C220 C 0.1918(8) 0.5708(5) -0.2505(5) 0.0681 0.5000 Uani . . . . . .
C22 C 0.2058(8) 0.5710(5) -0.2562(5) 0.0681 0.5000 Uani . . . . . .
H31 H 0.0472 0.5170 0.1545 0.0361 1.0000 Uiso R . . . . .
H51 H 0.2216 0.5280 0.3189 0.0312 1.0000 Uiso R . . . . .
H73 H 0.0521 0.5797 0.0453 0.0481 1.0000 Uiso R . . . . .
H72 H 0.1241 0.5729 0.0265 0.0481 1.0000 Uiso R . . . . .
H71 H 0.0802 0.5106 0.0347 0.0480 1.0000 Uiso R . . . . .
H81 H 0.1151 0.4706 0.3293 0.0670 1.0000 Uiso R . . . . .
H82 H 0.0649 0.5303 0.3100 0.0673 1.0000 Uiso R . . . . .
H83 H 0.0469 0.4675 0.2659 0.0671 1.0000 Uiso R . . . . .
H93 H 0.3278 0.5689 0.3124 0.0391 1.0000 Uiso R . . . . .
H92 H 0.3281 0.6149 0.2493 0.0390 1.0000 Uiso R . . . . .
H91 H 0.3461 0.5415 0.2464 0.0390 1.0000 Uiso R . . . . .
H121 H 0.3886 0.4247 0.0756 0.0389 1.0000 Uiso R . . . . .
H141 H 0.4944 0.5908 0.1345 0.0322 1.0000 Uiso R . . . . .
H163 H 0.2672 0.4158 0.0507 0.0479 1.0000 Uiso R . . . . .
H162 H 0.2187 0.4779 0.0383 0.0480 1.0000 Uiso R . . . . .
H161 H 0.2452 0.4470 0.1135 0.0480 1.0000 Uiso R . . . . .
H171 H 0.5582 0.4815 0.1467 0.0731 1.0000 Uiso R . . . . .
H172 H 0.5367 0.4862 0.0652 0.0730 1.0000 Uiso R . . . . .
H173 H 0.5159 0.4246 0.1009 0.0732 1.0000 Uiso R . . . . .
H183 H 0.4399 0.6844 0.1531 0.0361 1.0000 Uiso R . . . . .
H182 H 0.3618 0.6951 0.1062 0.0360 1.0000 Uiso R . . . . .
H181 H 0.3769 0.6737 0.1842 0.0362 1.0000 Uiso R . . . . .
H231 H 0.2228 0.5561 -0.0411 0.0423 1.0000 Uiso R . . . . .
H232 H 0.2001 0.5240 -0.1168 0.0423 1.0000 Uiso R . . . . .
H243 H 0.3145 0.4938 -0.0617 0.0739 1.0000 Uiso R . . . . .
H242 H 0.3383 0.5667 -0.0466 0.0739 1.0000 Uiso R . . . . .
H241 H 0.3158 0.5395 -0.1239 0.0740 1.0000 Uiso R . . . . .
H251 H 0.0953 0.8474 -0.1461 0.0811 1.0000 Uiso R . . . . .
H252 H 0.0521 0.8491 -0.0889 0.0811 1.0000 Uiso R . . . . .
H263 H -0.0199 0.8627 -0.2003 0.1600 1.0000 Uiso R . . . . .
H262 H 0.0042 0.7922 -0.2177 0.1600 1.0000 Uiso R . . . . .
H261 H -0.0407 0.8003 -0.1634 0.1603 1.0000 Uiso R . . . . .
H271 H 0.0781 0.7678 0.0144 0.0432 1.0000 Uiso R . . . . .
H272 H 0.0899 0.6922 0.0083 0.0432 1.0000 Uiso R . . . . .
H281 H -0.0263 0.7110 0.0090 0.0720 1.0000 Uiso R . . . . .
H282 H -0.0396 0.7554 -0.0568 0.0720 1.0000 Uiso R . . . . .
H283 H -0.0264 0.6810 -0.0628 0.0719 1.0000 Uiso R . . . . .
H291 H 0.4527 0.8232 0.0174 0.0441 1.0000 Uiso R . . . . .
H292 H 0.4124 0.7921 0.0682 0.0439 1.0000 Uiso R . . . . .
H301 H 0.3724 0.9000 0.0468 0.0482 1.0000 Uiso R . . . . .
H302 H 0.3534 0.8878 -0.0351 0.0479 1.0000 Uiso R . . . . .
H311 H 0.4457 0.7944 -0.1036 0.0666 1.0000 Uiso R . . . . .
H312 H 0.3660 0.8212 -0.1318 0.0670 1.0000 Uiso R . . . . .
H321 H 0.4066 0.7614 -0.2113 0.1012 1.0000 Uiso R . . . . .
H322 H 0.4031 0.6988 -0.1656 0.1010 1.0000 Uiso R . . . . .
H323 H 0.3320 0.7381 -0.2028 0.1010 1.0000 Uiso R . . . . .
H331 H 0.4214 0.6499 -0.0583 0.0381 1.0000 Uiso R . . . . .
H332 H 0.4196 0.6565 0.0204 0.0379 1.0000 Uiso R . . . . .
H343 H 0.5381 0.6555 0.0140 0.0688 1.0000 Uiso R . . . . .
H342 H 0.5224 0.7179 -0.0329 0.0690 1.0000 Uiso R . . . . .
H341 H 0.5216 0.7219 0.0450 0.0690 1.0000 Uiso R . . . . .
H351 H 0.2245 0.8484 0.1083 0.0748 1.0000 Uiso R . . . . .
H352 H 0.2791 0.7904 0.1162 0.0751 1.0000 Uiso R . . . . .
H363 H 0.3353 0.8580 0.2037 0.1921 1.0000 Uiso R . . . . .
H362 H 0.3234 0.9185 0.1514 0.1922 1.0000 Uiso R . . . . .
H361 H 0.3775 0.8622 0.1462 0.1921 1.0000 Uiso R . . . . .
H371 H 0.2015 0.9125 -0.0765 0.0569 1.0000 Uiso R . . . . .
H372 H 0.1649 0.9074 -0.0151 0.0571 1.0000 Uiso R . . . . .
H383 H 0.2051 1.0119 -0.0213 0.1099 1.0000 Uiso R . . . . .
H382 H 0.2823 0.9864 -0.0138 0.1100 1.0000 Uiso R . . . . .
H381 H 0.2502 0.9805 0.0495 0.1101 1.0000 Uiso R . . . . .
H401 H 0.7972 0.6352 0.3936 0.0217 1.0000 Uiso R . . . . .
H421 H 0.9866 0.5762 0.5217 0.0281 1.0000 Uiso R . . . . .
H441 H 0.8676 0.7057 0.5890 0.0228 1.0000 Uiso R . . . . .
H481 H 0.8468 0.8146 0.5225 0.0210 1.0000 Uiso R . . . . .
H501 H 0.7985 0.8974 0.6859 0.0241 1.0000 Uiso R . . . . .
H521 H 0.6685 0.7632 0.5685 0.0212 1.0000 Uiso R . . . . .
H561 H 0.6956 0.6525 0.5685 0.0200 1.0000 Uiso R . . . . .
H581 H 0.5444 0.5369 0.4448 0.0321 1.0000 Uiso R . . . . .
H601 H 0.6497 0.6651 0.3602 0.0290 1.0000 Uiso R . . . . .
H641 H 0.6258 0.7844 0.3905 0.0280 1.0000 Uiso R . . . . .
H661 H 0.6846 0.8603 0.2299 0.0311 1.0000 Uiso R . . . . .
H681 H 0.8279 0.7628 0.3828 0.0219 1.0000 Uiso R . . . . .
H2101 H 0.1793 0.6691 -0.2339 0.0890 0.5000 Uiso . . . . . .
H2102 H 0.2603 0.6456 -0.2048 0.0890 0.5000 Uiso . . . . . .
H211 H 0.2228 0.6693 -0.2387 0.0891 0.5000 Uiso . . . . . .
H212 H 0.2891 0.6266 -0.1964 0.0889 0.5000 Uiso . . . . . .
H2201 H 0.1798 0.5791 -0.3000 0.1060 0.5000 Uiso . . . . . .
H2203 H 0.1519 0.5487 -0.2404 0.1060 0.5000 Uiso . . . . . .
H2202 H 0.2329 0.5412 -0.2381 0.1060 0.5000 Uiso . . . . . .
H222 H 0.2233 0.5691 -0.2966 0.1059 0.5000 Uiso . . . . . .
H221 H 0.1543 0.5719 -0.2714 0.1062 0.5000 Uiso . . . . . .
H223 H 0.2211 0.5309 -0.2294 0.1060 0.5000 Uiso . . . . . .
H2001 H 0.0656 0.7063 -0.2007 0.0459 0.7000 Uiso . . . . . .
H2002 H 0.0150 0.6817 -0.1587 0.0459 0.7000 Uiso . . . . . .
H201 H 0.0259 0.6615 -0.1500 0.0459 0.3000 Uiso . . . . . .
H202 H 0.0862 0.6289 -0.0911 0.0459 0.3000 Uiso . . . . . .
H191 H 0.1039 0.6629 -0.2228 0.0459 0.3000 Uiso . . . . . .
H192 H 0.0961 0.5919 -0.1995 0.0459 0.3000 Uiso . . . . . .
H1901 H 0.0899 0.5957 -0.1765 0.0459 0.7000 Uiso . . . . . .
H1902 H 0.1013 0.6081 -0.0973 0.0459 0.7000 Uiso . . . . . .

loop_
_atom_site_aniso_label
_atom_site_aniso_U_11
_atom_site_aniso_U_22
_atom_site_aniso_U_33
_atom_site_aniso_U_23
_atom_site_aniso_U_13
_atom_site_aniso_U_12
W1 0.01578(12) 0.02281(13) 0.01820(12) 0.00255(10) 0.00163(9) -0.00094(10)
Tl1 0.0561(2) 0.04128(18) 0.02447(14) -0.00152(12) 0.00584(13) 0.02759(15)
B1 0.016(3) 0.020(3) 0.016(3) -0.004(3) 0.001(3) -0.002(3)
B2 0.011(3) 0.018(3) 0.015(3) 0.000(3) 0.002(2) -0.002(2)
P1 0.0409(11) 0.0292(10) 0.0315(10) -0.0065(8) -0.0093(8) -0.0047(8)
P2 0.0185(8) 0.0667(14) 0.0247(9) 0.0100(9) 0.0035(7) 0.0031(9)
P3 0.0186(8) 0.0348(10) 0.0243(8) 0.0067(7) 0.0037(7) -0.0029(7)
P4 0.0435(11) 0.0254(9) 0.0325(10) -0.0002(8) 0.0196(9) -0.0069(8)
C1 0.020(3) 0.011(3) 0.026(3) 0.001(2) 0.007(3) 0.006(2)
C2 0.021(3) 0.021(3) 0.032(4) 0.001(3) 0.010(3) 0.003(3)
C3 0.020(3) 0.031(4) 0.043(4) 0.004(3) 0.013(3) 0.004(3)
C4 0.033(4) 0.021(3) 0.047(4) 0.006(3) 0.026(3) 0.005(3)
C5 0.031(4) 0.023(3) 0.028(3) 0.007(3) 0.014(3) 0.006(3)
C6 0.027(3) 0.016(3) 0.025(3) 0.002(2) 0.009(3) 0.005(2)
C7 0.017(3) 0.037(4) 0.041(4) 0.002(3) 0.007(3) -0.002(3)
C8 0.043(5) 0.046(5) 0.057(5) 0.014(4) 0.033(4) 0.003(4)
C9 0.025(3) 0.029(4) 0.022(3) 0.009(3) 0.002(3) -0.005(3)
C10 0.018(3) 0.019(3) 0.019(3) -0.001(2) 0.005(2) 0.001(2)
C11 0.021(3) 0.023(3) 0.029(3) -0.004(3) 0.005(3) -0.000(3)
C12 0.029(4) 0.023(4) 0.047(4) -0.007(3) 0.011(3) 0.003(3)
C13 0.023(3) 0.037(4) 0.042(4) 0.002(3) 0.013(3) 0.006(3)
C14 0.017(3) 0.031(4) 0.029(3) 0.003(3) 0.005(3) -0.002(3)
C15 0.016(3) 0.022(3) 0.018(3) 0.001(2) 0.001(2) -0.003(2)
C16 0.026(4) 0.018(3) 0.047(4) -0.005(3) 0.006(3) -0.002(3)
C17 0.028(4) 0.042(5) 0.081(7) -0.000(5) 0.023(4) 0.008(4)
C18 0.023(3) 0.022(3) 0.024(3) -0.002(3) 0.004(3) -0.004(3)
C23 0.040(4) 0.036(4) 0.030(4) -0.007(3) 0.013(3) -0.008(3)
C24 0.047(5) 0.057(6) 0.045(5) -0.016(4) 0.012(4) 0.011(4)
C25 0.051(6) 0.087(8) 0.069(7) 0.017(6) 0.020(5) 0.021(6)
C26 0.141(14) 0.100(11) 0.074(9) 0.033(8) 0.003(9) 0.047(10)
C27 0.023(3) 0.047(5) 0.036(4) 0.003(3) 0.011(3) 0.009(3)
C28 0.023(4) 0.071(6) 0.052(5) 0.004(5) 0.012(4) 0.005(4)
C29 0.029(4) 0.037(4) 0.040(4) 0.002(3) 0.003(3) -0.012(3)
C30 0.041(4) 0.031(4) 0.046(5) -0.001(3) 0.009(4) -0.014(3)
C31 0.032(4) 0.090(7) 0.044(5) 0.037(5) 0.012(4) 0.004(4)
C32 0.074(7) 0.090(8) 0.054(6) 0.024(6) 0.033(5) 0.030(6)
C33 0.020(3) 0.050(5) 0.022(3) 0.001(3) 0.005(3) 0.001(3)
C34 0.027(4) 0.069(6) 0.046(5) 0.009(4) 0.006(4) 0.004(4)
C35 0.091(8) 0.046(5) 0.053(6) -0.021(5) 0.036(5) -0.032(5)
C36 0.181(19) 0.175(18) 0.063(9) -0.014(10) 0.034(11) -0.054(15)
C37 0.052(5) 0.027(4) 0.083(7) 0.007(4) 0.038(5) 0.006(4)
C38 0.067(7) 0.026(5) 0.146(11) -0.010(6) 0.061(7) -0.007(4)
C39 0.015(3) 0.012(3) 0.016(3) 0.002(2) 0.003(2) -0.003(2)
C40 0.019(3) 0.016(3) 0.015(3) 0.001(2) 0.001(2) -0.005(2)
C41 0.026(3) 0.012(3) 0.024(3) 0.001(2) 0.007(3) -0.001(2)
C42 0.021(3) 0.020(3) 0.028(3) -0.000(3) 0.003(3) 0.001(3)
C43 0.026(3) 0.020(3) 0.018(3) 0.002(2) 0.002(3) 0.004(3)
C44 0.021(3) 0.016(3) 0.020(3) -0.001(2) 0.005(2) 0.000(2)
C45 0.034(4) 0.028(4) 0.028(4) -0.005(3) 0.006(3) 0.007(3)
C46 0.026(4) 0.032(4) 0.032(4) -0.003(3) -0.006(3) 0.011(3)
C47 0.012(3) 0.018(3) 0.017(3) 0.002(2) 0.000(2) 0.002(2)
C48 0.017(3) 0.018(3) 0.018(3) 0.002(2) 0.005(2) 0.002(2)
C49 0.018(3) 0.019(3) 0.021(3) 0.002(2) 0.001(2) 0.002(2)
C50 0.023(3) 0.017(3) 0.020(3) -0.002(2) 0.003(2) 0.001(2)
C51 0.018(3) 0.021(3) 0.020(3) 0.004(2) 0.005(2) 0.006(2)
C52 0.013(3) 0.019(3) 0.019(3) 0.004(2) 0.003(2) 0.001(2)
C53 0.020(3) 0.020(3) 0.032(4) 0.001(3) 0.004(3) -0.000(3)
C54 0.025(3) 0.032(4) 0.026(3) -0.001(3) 0.010(3) 0.003(3)
C55 0.011(3) 0.020(3) 0.019(3) 0.001(2) 0.004(2) 0.001(2)
C56 0.016(3) 0.018(3) 0.013(3) 0.001(2) -0.001(2) -0.002(2)
C57 0.017(3) 0.023(3) 0.019(3) -0.001(2) 0.005(2) -0.001(2)
C58 0.019(3) 0.039(4) 0.023(3) -0.003(3) 0.004(3) -0.017(3)
C59 0.026(3) 0.043(4) 0.018(3) -0.003(3) 0.002(3) -0.016(3)
C60 0.022(3) 0.039(4) 0.016(3) 0.001(3) 0.006(3) -0.008(3)
C61 0.028(3) 0.024(3) 0.022(3) 0.002(3) 0.010(3) -0.003(3)
C62 0.051(5) 0.081(7) 0.015(4) -0.001(4) 0.001(4) -0.037(5)
C63 0.020(3) 0.015(3) 0.017(3) -0.000(2) 0.005(2) -0.002(2)
C64 0.019(3) 0.029(3) 0.024(3) 0.003(3) 0.006(3) 0.002(3)
C65 0.023(3) 0.027(4) 0.027(3) 0.006(3) 0.002(3) 0.005(3)
C66 0.026(3) 0.027(3) 0.022(3) 0.011(3) 0.004(3) 0.006(3)
C67 0.024(3) 0.020(3) 0.022(3) 0.003(2) 0.007(3) -0.002(2)
C68 0.014(3) 0.017(3) 0.020(3) -0.001(2) -0.001(2) 0.001(2)
C69 0.032(4) 0.048(5) 0.032(4) 0.012(4) 0.008(3) 0.017(3)
C70 0.025(3) 0.036(4) 0.029(4) 0.012(3) 0.009(3) 0.000(3)
N1 0.018(2) 0.021(3) 0.019(3) 0.003(2) 0.006(2) 0.003(2)
N2 0.014(2) 0.020(3) 0.022(3) -0.001(2) -0.000(2) -0.000(2)
F1 0.073(3) 0.059(3) 0.025(2) -0.015(2) -0.001(2) 0.031(3)
F2 0.062(3) 0.023(2) 0.062(3) -0.017(2) 0.024(3) -0.004(2)
F3 0.042(3) 0.043(3) 0.046(3) -0.012(2) 0.022(2) 0.009(2)
F4 0.053(3) 0.060(3) 0.045(3) 0.004(2) -0.014(2) 0.021(3)
F5 0.053(3) 0.088(4) 0.035(3) -0.018(3) -0.004(2) 0.018(3)
F6 0.114(6) 0.161(7) 0.062(4) 0.066(4) -0.060(4) -0.117(6)
F7 0.037(2) 0.050(3) 0.041(3) 0.012(2) 0.002(2) -0.023(2)
F8 0.031(2) 0.036(2) 0.044(2) -0.019(2) 0.0051(19) -0.0113(18)
F9 0.020(2) 0.032(2) 0.063(3) -0.007(2) 0.003(2) -0.0008(17)
F10 0.048(3) 0.047(3) 0.068(3) 0.017(2) 0.039(3) 0.027(2)
F11 0.040(3) 0.095(4) 0.023(2) -0.012(2) 0.0135(19) 0.001(3)
F12 0.052(3) 0.046(3) 0.054(3) -0.009(2) 0.040(2) -0.014(2)
F13 0.050(3) 0.038(2) 0.0180(19) 0.0063(17) -0.0008(18) -0.017(2)
F14 0.051(3) 0.031(2) 0.031(2) 0.0045(18) 0.009(2) -0.020(2)
F15 0.075(4) 0.077(4) 0.058(3) 0.037(3) 0.053(3) 0.044(3)
F19 0.024(2) 0.086(4) 0.057(3) 0.031(3) 0.015(2) 0.022(2)
F20 0.032(3) 0.079(4) 0.057(3) -0.006(3) -0.014(2) 0.018(3)
F21 0.046(3) 0.056(3) 0.046(3) 0.024(2) 0.015(2) 0.032(2)
F22 0.037(3) 0.083(4) 0.033(2) 0.031(2) 0.013(2) -0.000(2)
F23 0.028(2) 0.066(3) 0.041(3) 0.007(2) 0.011(2) -0.018(2)
F24 0.068(3) 0.044(3) 0.082(4) 0.003(3) 0.059(3) 0.006(3)
Cl1 0.0297(9) 0.0366(9) 0.0244(8) 0.0103(7) 0.0051(7) 0.0039(7)
F17 0.119(12) 0.083(6) 0.039(5) -0.010(4) -0.033(6) 0.007(7)
F170 0.119(12) 0.083(6) 0.039(5) -0.010(4) -0.033(6) 0.007(7)
F18 0.078(5) 0.136(14) 0.036(5) -0.044(7) 0.016(4) -0.043(7)
F180 0.078(5) 0.136(14) 0.036(5) -0.044(7) 0.016(4) -0.043(7)
F160 0.059(5) 0.107(9) 0.029(3) -0.018(4) 0.004(3) -0.058(6)
F16 0.059(5) 0.107(9) 0.029(3) -0.018(4) 0.004(3) -0.058(6)
C210 0.138(10) 0.041(4) 0.034(4) -0.018(3) 0.024(5) -0.015(5)
C21 0.138(10) 0.041(4) 0.034(4) -0.018(3) 0.024(5) -0.015(5)
C190 0.039(4) 0.044(5) 0.022(4) -0.012(3) -0.003(3) -0.007(3)
C19 0.039(4) 0.044(5) 0.022(4) -0.012(3) -0.003(3) -0.007(3)
C200 0.039(4) 0.044(5) 0.022(4) -0.012(3) -0.003(3) -0.007(3)
C20 0.039(4) 0.044(5) 0.022(4) -0.012(3) -0.003(3) -0.007(3)
C220 0.135(10) 0.038(4) 0.031(4) -0.018(3) 0.023(5) -0.015(5)
C22 0.135(10) 0.038(4) 0.031(4) -0.018(3) 0.023(5) -0.015(5)

loop_
_atom_type_symbol
_atom_type_scat_dispersion_real
_atom_type_scat_dispersion_imag
_atom_type_scat_Cromer_Mann_a1
_atom_type_scat_Cromer_Mann_b1
_atom_type_scat_Cromer_Mann_a2
_atom_type_scat_Cromer_Mann_b2
_atom_type_scat_Cromer_Mann_a3
_atom_type_scat_Cromer_Mann_b3
_atom_type_scat_Cromer_Mann_a4
_atom_type_scat_Cromer_Mann_b4
_atom_type_scat_Cromer_Mann_c
_atom_type_scat_source
C 0.0033 0.0016 2.3100 20.8439 1.0200 10.2075 1.5886 0.5687 0.8650 51.6512 0.2156 'International Tables Vol C 4.2.6.8 and 6.1.1.4'
H 0.0000 0.0000 0.4930 10.5109 0.3229 26.1257 0.1402 3.1424 0.0408 57.7998 0.0030 'International Tables Vol C 4.2.6.8 and 6.1.1.4'
B 0.0013 0.0007 2.0545 23.2185 1.3326 1.0210 1.0979 60.3498 0.7068 0.1403 -0.1932 'International Tables Vol C 4.2.6.8 and 6.1.1.4'
N 0.0061 0.0033 12.2126 0.0057 3.1322 9.8933 2.0125 28.9975 1.1663 0.5826 -11.5290 'International Tables Vol C 4.2.6.8 and 6.1.1.4'
O 0.0106 0.0060 3.0485 13.2771 2.2868 5.7011 1.5463 0.3239 0.8670 32.9089 0.2508 'International Tables Vol C 4.2.6.8 and 6.1.1.4'
P 0.1023 0.0942 6.4345 1.9067 4.1791 27.1570 1.7800 0.5260 1.4908 68.1645 1.1149 'International Tables Vol C 4.2.6.8 and 6.1.1.4'
W -0.8490 6.8722 29.0818 1.7203 15.4300 9.2259 14.4327 0.3217 5.1198 57.0560 9.8875 'International Tables Vol C 4.2.6.8 and 6.1.1.4'
F 0.0171 0.0103 3.5392 10.2825 2.6412 4.2944 1.5170 0.2615 1.0243 26.1476 0.2776 'International Tables Vol C 4.2.6.8 and 6.1.1.4'
Cl 0.1484 0.1585 11.4604 0.0104 7.1964 1.1662 6.2556 18.5194 1.6455 47.7784 -9.5574 'International Tables Vol C 4.2.6.8 and 6.1.1.4'
Tl -2.8358 9.6688 27.5446 0.6552 19.1584 8.7075 15.5380 1.9635 5.5259 45.8149 13.1746 'International Tables Vol C 4.2.6.8 and 6.1.1.4'

loop_
_geom_angle_atom_site_label_1
_geom_angle_site_symmetry_1
_geom_angle_atom_site_label_2
_geom_angle_site_symmetry_2
_geom_angle_atom_site_label_3
_geom_angle_site_symmetry_3
_geom_angle
_geom_angle_publ_flag
P1 . W1 . P2 . 80.47(7) yes
P1 . W1 . P3 . 101.49(7) yes
P2 . W1 . P3 . 164.52(6) yes
P1 . W1 . P4 . 172.68(7) yes
P2 . W1 . P4 . 97.07(7) yes
P3 . W1 . P4 . 79.05(6) yes
P1 . W1 . N2 . 90.40(17) yes
P2 . W1 . N2 . 91.26(16) yes
P3 . W1 . N2 . 104.04(16) yes
P4 . W1 . N2 . 96.56(17) yes
P1 . W1 . Cl1 . 86.99(6) yes
P2 . W1 . Cl1 . 80.87(6) yes
P3 . W1 . Cl1 . 83.89(5) yes
P4 . W1 . Cl1 . 85.81(6) yes
N2 . W1 . Cl1 . 172.01(16) yes
C1 . B1 . C10 . 120.0(5) yes
C1 . B1 . N1 . 113.2(5) yes
C10 . B1 . N1 . 126.8(6) yes
C39 . B2 . C47 . 109.3(4) yes
C39 . B2 . C55 . 104.2(5) yes
C47 . B2 . C55 . 115.9(5) yes
C39 . B2 . C63 . 111.5(5) yes
C47 . B2 . C63 . 106.6(5) yes
C55 . B2 . C63 . 109.5(5) yes
W1 . P1 . C23 . 119.3(2) yes
W1 . P1 . C210 . 121.7(4) yes
C23 . P1 . C210 . 108.9(5) yes
W1 . P1 . C21 . 119.1(3) yes
C23 . P1 . C21 . 101.3(4) yes
W1 . P1 . C190 . 104.9(3) yes
C23 . P1 . C190 . 95.1(4) yes
C210 . P1 . C190 . 101.1(7) yes
C21 . P1 . C190 . 115.0(6) yes
W1 . P1 . C19 . 113.6(7) yes
C23 . P1 . C19 . 112.1(9) yes
C210 . P1 . C19 . 71.9(9) yes
C21 . P1 . C19 . 86.5(8) yes
W1 . P2 . C25 . 119.3(3) yes
W1 . P2 . C27 . 114.3(2) yes
C25 . P2 . C27 . 102.9(4) yes
W1 . P2 . C200 . 111.1(3) yes
C25 . P2 . C200 . 99.7(5) yes
C27 . P2 . C200 . 108.2(5) yes
W1 . P2 . C20 . 101.3(8) yes
C25 . P2 . C20 . 123.3(9) yes
C27 . P2 . C20 . 93.2(7) yes
W1 . P3 . C29 . 107.9(3) yes
W1 . P3 . C31 . 119.2(3) yes
C29 . P3 . C31 . 98.4(4) yes
W1 . P3 . C33 . 121.4(2) yes
C29 . P3 . C33 . 104.3(3) yes
C31 . P3 . C33 . 102.4(4) yes
W1 . P4 . C30 . 110.3(3) yes
W1 . P4 . C35 . 112.3(3) yes
C30 . P4 . C35 . 102.2(4) yes
W1 . P4 . C37 . 120.6(3) yes
C30 . P4 . C37 . 102.7(4) yes
C35 . P4 . C37 . 106.9(5) yes
B1 . C1 . C2 . 122.1(5) yes
B1 . C1 . C6 . 120.8(5) yes
C2 . C1 . C6 . 117.1(6) yes
C1 . C2 . C3 . 120.3(6) yes
C1 . C2 . C7 . 122.5(6) yes
C3 . C2 . C7 . 117.3(6) yes
C2 . C3 . C4 . 122.3(6) yes
C2 . C3 . H31 . 118.5 no
C4 . C3 . H31 . 119.1 no
C3 . C4 . C5 . 117.7(6) yes
C3 . C4 . C8 . 121.3(7) yes
C5 . C4 . C8 . 121.0(7) yes
C4 . C5 . C6 . 122.1(6) yes
C4 . C5 . H51 . 119.2 no
C6 . C5 . H51 . 118.7 no
C1 . C6 . C5 . 120.4(6) yes
C1 . C6 . C9 . 121.4(6) yes
C5 . C6 . C9 . 118.2(6) yes
C2 . C7 . H73 . 109.4 no
C2 . C7 . H72 . 110.0 no
H73 . C7 . H72 . 109.3 no
C2 . C7 . H71 . 108.8 no
H73 . C7 . H71 . 109.5 no
H72 . C7 . H71 . 110.0 no
C4 . C8 . H81 . 109.5 no
C4 . C8 . H82 . 110.0 no
H81 . C8 . H82 . 109.2 no
C4 . C8 . H83 . 109.8 no
H81 . C8 . H83 . 109.1 no
H82 . C8 . H83 . 109.3 no
C6 . C9 . H93 . 109.7 no
C6 . C9 . H92 . 110.0 no
H93 . C9 . H92 . 109.9 no
C6 . C9 . H91 . 109.8 no
H93 . C9 . H91 . 109.0 no
H92 . C9 . H91 . 108.4 no
B1 . C10 . C11 . 120.9(5) yes
B1 . C10 . C15 . 120.9(5) yes
C11 . C10 . C15 . 117.9(6) yes
C10 . C11 . C12 . 119.8(6) yes
C10 . C11 . C16 . 122.2(6) yes
C12 . C11 . C16 . 118.0(6) yes
C11 . C12 . C13 . 122.0(7) yes
C11 . C12 . H121 . 119.4 no
C13 . C12 . H121 . 118.6 no
C12 . C13 . C14 . 118.4(6) yes
C12 . C13 . C17 . 121.8(7) yes
C14 . C13 . C17 . 119.8(7) yes
C13 . C14 . C15 . 121.5(6) yes
C13 . C14 . H141 . 119.2 no
C15 . C14 . H141 . 119.3 no
C10 . C15 . C14 . 120.3(6) yes
C10 . C15 . C18 . 121.4(5) yes
C14 . C15 . C18 . 118.3(5) yes
C11 . C16 . H163 . 108.9 no
C11 . C16 . H162 . 109.6 no
H163 . C16 . H162 . 109.1 no
C11 . C16 . H161 . 109.6 no
H163 . C16 . H161 . 110.1 no
H162 . C16 . H161 . 109.4 no
C13 . C17 . H171 . 109.6 no
C13 . C17 . H172 . 109.8 no
H171 . C17 . H172 . 108.7 no
C13 . C17 . H173 . 109.9 no
H171 . C17 . H173 . 109.4 no
H172 . C17 . H173 . 109.4 no
C15 . C18 . H183 . 109.5 no
C15 . C18 . H182 . 110.0 no
H183 . C18 . H182 . 109.5 no
C15 . C18 . H181 . 109.4 no
H183 . C18 . H181 . 108.6 no
H182 . C18 . H181 . 109.8 no
P1 . C23 . C24 . 114.7(6) yes
P1 . C23 . H231 . 108.0 no
C24 . C23 . H231 . 108.5 no
P1 . C23 . H232 . 108.4 no
C24 . C23 . H232 . 107.3 no
H231 . C23 . H232 . 109.9 no
C23 . C24 . H243 . 109.4 no
C23 . C24 . H242 . 109.4 no
H243 . C24 . H242 . 109.6 no
C23 . C24 . H241 . 109.7 no
H243 . C24 . H241 . 108.9 no
H242 . C24 . H241 . 109.9 no
P2 . C25 . C26 . 117.8(10) yes
P2 . C25 . H251 . 108.5 no
C26 . C25 . H251 . 106.6 no
P2 . C25 . H252 . 107.1 no
C26 . C25 . H252 . 107.0 no
H251 . C25 . H252 . 109.8 no
C25 . C26 . H263 . 110.3 no
C25 . C26 . H262 . 106.2 no
H263 . C26 . H262 . 110.9 no
C25 . C26 . H261 . 108.8 no
H263 . C26 . H261 . 110.7 no
H262 . C26 . H261 . 109.9 no
P2 . C27 . C28 . 119.4(6) yes
P2 . C27 . H271 . 106.8 no
C28 . C27 . H271 . 108.0 no
P2 . C27 . H272 . 106.1 no
C28 . C27 . H272 . 106.7 no
H271 . C27 . H272 . 109.5 no
C27 . C28 . H281 . 109.8 no
C27 . C28 . H282 . 109.9 no
H281 . C28 . H282 . 109.0 no
C27 . C28 . H283 . 109.3 no
H281 . C28 . H283 . 109.3 no
H282 . C28 . H283 . 109.4 no
P3 . C29 . C30 . 109.5(5) yes
P3 . C29 . H291 . 109.3 no
C30 . C29 . H291 . 109.6 no
P3 . C29 . H292 . 109.1 no
C30 . C29 . H292 . 109.3 no
H291 . C29 . H292 . 110.1 no
C29 . C30 . P4 . 110.0(5) yes
C29 . C30 . H301 . 110.3 no
P4 . C30 . H301 . 109.4 no
C29 . C30 . H302 . 108.7 no
P4 . C30 . H302 . 108.8 no
H301 . C30 . H302 . 109.7 no
P3 . C31 . C32 . 116.5(8) yes
P3 . C31 . H311 . 110.7 no
C32 . C31 . H311 . 106.7 no
P3 . C31 . H312 . 106.8 no
C32 . C31 . H312 . 107.6 no
H311 . C31 . H312 . 108.3 no
C31 . C32 . H321 . 108.8 no
C31 . C32 . H322 . 108.7 no
H321 . C32 . H322 . 110.4 no
C31 . C32 . H323 . 108.9 no
H321 . C32 . H323 . 109.8 no
H322 . C32 . H323 . 110.3 no
P3 . C33 . C34 . 116.8(6) yes
P3 . C33 . H331 . 106.6 no
C34 . C33 . H331 . 107.6 no
P3 . C33 . H332 . 107.3 no
C34 . C33 . H332 . 108.5 no
H331 . C33 . H332 . 109.8 no
C33 . C34 . H343 . 109.3 no
C33 . C34 . H342 . 109.5 no
H343 . C34 . H342 . 109.9 no
C33 . C34 . H341 . 108.8 no
H343 . C34 . H341 . 110.2 no
H342 . C34 . H341 . 109.1 no
P4 . C35 . C36 . 118.9(8) yes
P4 . C35 . H351 . 107.0 no
C36 . C35 . H351 . 110.7 no
P4 . C35 . H352 . 107.1 no
C36 . C35 . H352 . 104.9 no
H351 . C35 . H352 . 107.7 no
C35 . C36 . H363 . 109.7 no
C35 . C36 . H362 . 108.9 no
H363 . C36 . H362 . 110.2 no
C35 . C36 . H361 . 108.4 no
H363 . C36 . H361 . 110.0 no
H362 . C36 . H361 . 109.6 no
P4 . C37 . C38 . 118.4(8) yes
P4 . C37 . H371 . 107.1 no
C38 . C37 . H371 . 106.4 no
P4 . C37 . H372 . 107.4 no
C38 . C37 . H372 . 107.4 no
H371 . C37 . H372 . 110.1 no
C37 . C38 . H383 . 109.7 no
C37 . C38 . H382 . 108.7 no
H383 . C38 . H382 . 109.4 no
C37 . C38 . H381 . 108.8 no
H383 . C38 . H381 . 110.2 no
H382 . C38 . H381 . 110.0 no
B2 . C39 . C40 . 121.0(5) yes
B2 . C39 . C44 . 123.1(5) yes
C40 . C39 . C44 . 115.8(5) yes
C39 . C40 . C41 . 121.9(5) yes
C39 . C40 . H401 . 119.5 no
C41 . C40 . H401 . 118.6 no
C40 . C41 . C42 . 120.9(6) yes
C40 . C41 . C45 . 120.6(6) yes
C42 . C41 . C45 . 118.4(6) yes
C41 . C42 . C43 . 117.8(6) yes
C41 . C42 . H421 . 121.1 no
C43 . C42 . H421 . 121.2 no
C42 . C43 . C44 . 121.4(6) yes
C42 . C43 . C46 . 119.7(6) yes
C44 . C43 . C46 . 118.8(6) yes
C39 . C44 . C43 . 122.2(6) yes
C39 . C44 . H441 . 119.0 no
C43 . C44 . H441 . 118.8 no
C41 . C45 . F1 . 113.2(6) yes
C41 . C45 . F2 . 111.8(6) yes
F1 . C45 . F2 . 107.1(6) yes
C41 . C45 . F3 . 112.7(6) yes
F1 . C45 . F3 . 106.9(6) yes
F2 . C45 . F3 . 104.6(5) yes
C43 . C46 . F4 . 113.2(6) yes
C43 . C46 . F5 . 112.3(6) yes
F4 . C46 . F5 . 101.8(6) yes
C43 . C46 . F6 . 113.1(6) yes
F4 . C46 . F6 . 109.8(7) yes
F5 . C46 . F6 . 105.9(7) yes
B2 . C47 . C48 . 117.3(5) yes
B2 . C47 . C52 . 127.4(5) yes
C48 . C47 . C52 . 115.3(5) yes
C47 . C48 . C49 . 122.7(6) yes
C47 . C48 . H481 . 118.6 no
C49 . C48 . H481 . 118.7 no
C48 . C49 . C50 . 120.4(6) yes
C48 . C49 . C53 . 118.6(6) yes
C50 . C49 . C53 . 120.9(6) yes
C49 . C50 . C51 . 118.2(6) yes
C49 . C50 . H501 . 121.2 no
C51 . C50 . H501 . 120.6 no
C50 . C51 . C52 . 120.8(6) yes
C50 . C51 . C54 . 118.2(6) yes
C52 . C51 . C54 . 121.0(6) yes
C47 . C52 . C51 . 122.6(6) yes
C47 . C52 . H521 . 118.6 no
C51 . C52 . H521 . 118.9 no
C49 . C53 . F7 . 112.5(5) yes
C49 . C53 . F8 . 113.6(5) yes
F7 . C53 . F8 . 106.2(5) yes
C49 . C53 . F9 . 112.3(5) yes
F7 . C53 . F9 . 105.3(5) yes
F8 . C53 . F9 . 106.4(5) yes
C51 . C54 . F10 . 112.1(6) yes
C51 . C54 . F11 . 112.1(5) yes
F10 . C54 . F11 . 106.6(6) yes
C51 . C54 . F12 . 113.5(6) yes
F10 . C54 . F12 . 106.0(6) yes
F11 . C54 . F12 . 106.0(6) yes
B2 . C55 . C56 . 123.1(5) yes
B2 . C55 . C60 . 121.3(5) yes
C56 . C55 . C60 . 115.3(5) yes
C55 . C56 . C57 . 121.9(5) yes
C55 . C56 . H561 . 118.7 no
C57 . C56 . H561 . 119.4 no
C56 . C57 . C58 . 121.1(6) yes
C56 . C57 . C61 . 120.5(5) yes
C58 . C57 . C61 . 118.3(6) yes
C57 . C58 . C59 . 118.0(6) yes
C57 . C58 . H581 . 121.3 no
C59 . C58 . H581 . 120.8 no
C58 . C59 . C60 . 121.0(6) yes
C58 . C59 . C62 . 119.8(6) yes
C60 . C59 . C62 . 119.1(6) yes
C55 . C60 . C59 . 122.6(6) yes
C55 . C60 . H601 . 118.4 no
C59 . C60 . H601 . 119.0 no
C57 . C61 . F13 . 113.2(5) yes
C57 . C61 . F14 . 112.6(5) yes
F13 . C61 . F14 . 105.3(5) yes
C57 . C61 . F15 . 112.8(5) yes
F13 . C61 . F15 . 107.1(6) yes
F14 . C61 . F15 . 105.3(6) yes
C59 . C62 . F17 . 107.3(8) yes
C59 . C62 . F170 . 114.7(8) yes
C59 . C62 . F18 . 115.7(7) yes
C59 . C62 . F180 . 110.0(8) yes
F170 . C62 . F180 . 95.9(9) yes
C59 . C62 . F160 . 115.2(7) yes
F17 . C62 . F160 . 79.6(9) yes
F170 . C62 . F160 . 108.8(9) yes
F18 . C62 . F160 . 126.7(8) yes
F180 . C62 . F160 . 110.6(9) yes
C59 . C62 . F16 . 114.6(6) yes
F17 . C62 . F16 . 108.8(9) yes
F170 . C62 . F16 . 127.7(8) yes
F18 . C62 . F16 . 109.6(10) yes
F180 . C62 . F16 . 82.9(9) yes
B2 . C63 . C64 . 118.9(5) yes
B2 . C63 . C68 . 125.3(5) yes
C64 . C63 . C68 . 115.8(5) yes
C63 . C64 . C65 . 121.8(6) yes
C63 . C64 . H641 . 119.4 no
C65 . C64 . H641 . 118.8 no
C64 . C65 . C66 . 121.5(6) yes
C64 . C65 . C69 . 120.3(6) yes
C66 . C65 . C69 . 118.1(6) yes
C65 . C66 . C67 . 118.2(6) yes
C65 . C66 . H661 . 121.5 no
C67 . C66 . H661 . 120.3 no
C66 . C67 . C68 . 120.7(6) yes
C66 . C67 . C70 . 120.8(6) yes
C68 . C67 . C70 . 118.5(6) yes
C67 . C68 . C63 . 122.0(5) yes
C67 . C68 . H681 . 119.0 no
C63 . C68 . H681 . 119.0 no
C65 . C69 . F19 . 112.8(6) yes
C65 . C69 . F20 . 111.5(6) yes
F19 . C69 . F20 . 106.9(7) yes
C65 . C69 . F21 . 112.6(7) yes
F19 . C69 . F21 . 106.5(6) yes
F20 . C69 . F21 . 106.1(6) yes
C67 . C70 . F22 . 112.7(6) yes
C67 . C70 . F23 . 112.3(6) yes
F22 . C70 . F23 . 106.5(6) yes
C67 . C70 . F24 . 112.5(6) yes
F22 . C70 . F24 . 106.6(6) yes
F23 . C70 . F24 . 105.8(6) yes
Tl1 . N1 . B1 . 97.4(4) yes
Tl1 . N1 . N2 . 131.9(4) yes
B1 . N1 . N2 . 128.4(5) yes
N1 . N2 . W1 . 166.4(4) yes
P1 . C210 . C220 . 119.3(8) yes
P1 . C210 . H2101 . 109.8 no
C220 . C210 . H2101 . 109.6 no
P1 . C210 . H2102 . 104.7 no
C220 . C210 . H2102 . 104.8 no
H2101 . C210 . H2102 . 108.0 no
P1 . C21 . C22 . 114.4(9) yes
P1 . C21 . H211 . 110.7 no
C22 . C21 . H211 . 110.4 no
P1 . C21 . H212 . 107.4 no
C22 . C21 . H212 . 107.1 no
H211 . C21 . H212 . 106.5 no
P1 . C190 . C200 . 113.4(6) yes
P1 . C190 . H1901 . 108.3 no
C200 . C190 . H1901 . 108.7 no
P1 . C190 . H1902 . 108.4 no
C200 . C190 . H1902 . 108.5 no
H1901 . C190 . H1902 . 109.6 no
P1 . C19 . C20 . 96.1(13) yes
P1 . C19 . H191 . 116.1 no
C20 . C19 . H191 . 116.0 no
P1 . C19 . H192 . 109.3 no
C20 . C19 . H192 . 109.3 no
H191 . C19 . H192 . 109.2 no
C190 . C200 . P2 . 105.5(6) yes
C190 . C200 . H2001 . 110.8 no
P2 . C200 . H2001 . 111.6 no
C190 . C200 . H2002 . 109.8 no
P2 . C200 . H2002 . 110.7 no
H2001 . C200 . H2002 . 108.3 no
C19 . C20 . P2 . 116.5(15) yes
C19 . C20 . H201 . 107.1 no
P2 . C20 . H201 . 107.8 no
C19 . C20 . H202 . 109.3 no
P2 . C20 . H202 . 107.7 no
H201 . C20 . H202 . 108.1 no
C210 . C220 . H2201 . 110.9 no
C210 . C220 . H2203 . 109.8 no
H2201 . C220 . H2203 . 108.9 no
C210 . C220 . H2202 . 111.7 no
H2201 . C220 . H2202 . 107.9 no
H2203 . C220 . H2202 . 107.7 no
C21 . C22 . H222 . 111.3 no
C21 . C22 . H221 . 110.1 no
H222 . C22 . H221 . 109.2 no
C21 . C22 . H223 . 110.5 no
H222 . C22 . H223 . 107.3 no
H221 . C22 . H223 . 108.3 no
C220 . H2202 . H223 . 84.5 no
C22 . H223 . H2202 . 54.8 no

loop_
_geom_bond_atom_site_label_1
_geom_bond_site_symmetry_1
_geom_bond_atom_site_label_2
_geom_bond_site_symmetry_2
_geom_bond_distance
_geom_bond_publ_flag
W1 . P1 . 2.4688(19) yes
W1 . P2 . 2.4719(18) yes
W1 . P3 . 2.5306(17) yes
W1 . P4 . 2.4802(19) yes
W1 . N2 . 1.780(5) yes
W1 . Cl1 . 2.5236(16) yes
Tl1 . N1 . 2.622(5) yes
B1 . C1 . 1.604(9) yes
B1 . C10 . 1.579(9) yes
B1 . N1 . 1.421(9) yes
B2 . C39 . 1.660(8) yes
B2 . C47 . 1.636(9) yes
B2 . C55 . 1.639(8) yes
B2 . C63 . 1.641(8) yes
P1 . C23 . 1.830(8) yes
P1 . C210 . 1.651(11) yes
P1 . C21 . 1.948(13) yes
P1 . C190 . 1.8511(10) yes
P1 . C19 . 1.8499(10) yes
P2 . C25 . 1.909(11) yes
P2 . C27 . 1.804(7) yes
P2 . C200 . 1.788(9) yes
P2 . C20 . 1.926(16) yes
P3 . C29 . 1.835(8) yes
P3 . C31 . 1.847(8) yes
P3 . C33 . 1.819(7) yes
P4 . C30 . 1.846(8) yes
P4 . C35 . 1.867(9) yes
P4 . C37 . 1.824(8) yes
C1 . C2 . 1.413(9) yes
C1 . C6 . 1.420(9) yes
C2 . C3 . 1.396(9) yes
C2 . C7 . 1.506(10) yes
C3 . C4 . 1.380(10) yes
C3 . H31 . 0.928 no
C4 . C5 . 1.381(10) yes
C4 . C8 . 1.505(9) yes
C5 . C6 . 1.393(9) yes
C5 . H51 . 0.939 no
C6 . C9 . 1.506(9) yes
C7 . H73 . 0.950 no
C7 . H72 . 0.962 no
C7 . H71 . 0.959 no
C8 . H81 . 0.953 no
C8 . H82 . 0.946 no
C8 . H83 . 0.947 no
C9 . H93 . 0.965 no
C9 . H92 . 0.960 no
C9 . H91 . 0.957 no
C10 . C11 . 1.409(9) yes
C10 . C15 . 1.414(8) yes
C11 . C12 . 1.388(9) yes
C11 . C16 . 1.508(9) yes
C12 . C13 . 1.385(10) yes
C12 . H121 . 0.932 no
C13 . C14 . 1.378(10) yes
C13 . C17 . 1.509(10) yes
C14 . C15 . 1.390(9) yes
C14 . H141 . 0.935 no
C15 . C18 . 1.510(9) yes
C16 . H163 . 0.959 no
C16 . H162 . 0.962 no
C16 . H161 . 0.961 no
C17 . H171 . 0.959 no
C17 . H172 . 0.958 no
C17 . H173 . 0.957 no
C18 . H183 . 0.949 no
C18 . H182 . 0.954 no
C18 . H181 . 0.952 no
C23 . C24 . 1.498(11) yes
C23 . H231 . 0.971 no
C23 . H232 . 0.967 no
C24 . H243 . 0.958 no
C24 . H242 . 0.965 no
C24 . H241 . 0.960 no
C25 . C26 . 1.437(16) yes
C25 . H251 . 0.982 no
C25 . H252 . 0.976 no
C26 . H263 . 0.963 no
C26 . H262 . 0.969 no
C26 . H261 . 0.966 no
C27 . C28 . 1.519(10) yes
C27 . H271 . 0.968 no
C27 . H272 . 0.967 no
C28 . H281 . 0.955 no
C28 . H282 . 0.957 no
C28 . H283 . 0.956 no
C29 . C30 . 1.540(11) yes
C29 . H291 . 0.968 no
C29 . H292 . 0.967 no
C30 . H301 . 0.968 no
C30 . H302 . 0.970 no
C31 . C32 . 1.451(15) yes
C31 . H311 . 0.989 no
C31 . H312 . 0.971 no
C32 . H321 . 0.968 no
C32 . H322 . 0.968 no
C32 . H323 . 0.971 no
C33 . C34 . 1.534(10) yes
C33 . H331 . 0.967 no
C33 . H332 . 0.968 no
C34 . H343 . 0.955 no
C34 . H342 . 0.955 no
C34 . H341 . 0.959 no
C35 . C36 . 1.541(17) yes
C35 . H351 . 0.988 no
C35 . H352 . 0.964 no
C36 . H363 . 0.974 no
C36 . H362 . 0.971 no
C36 . H361 . 0.974 no
C37 . C38 . 1.521(12) yes
C37 . H371 . 0.967 no
C37 . H372 . 0.970 no
C38 . H383 . 0.956 no
C38 . H382 . 0.955 no
C38 . H381 . 0.958 no
C39 . C40 . 1.399(8) yes
C39 . C44 . 1.396(8) yes
C40 . C41 . 1.392(9) yes
C40 . H401 . 0.931 no
C41 . C42 . 1.388(9) yes
C41 . C45 . 1.494(9) yes
C42 . C43 . 1.375(9) yes
C42 . H421 . 0.929 no
C43 . C44 . 1.384(9) yes
C43 . C46 . 1.503(9) yes
C44 . H441 . 0.936 no
C45 . F1 . 1.324(8) yes
C45 . F2 . 1.347(9) yes
C45 . F3 . 1.342(8) yes
C46 . F4 . 1.314(8) yes
C46 . F5 . 1.361(9) yes
C46 . F6 . 1.262(9) yes
C47 . C48 . 1.402(8) yes
C47 . C52 . 1.393(8) yes
C48 . C49 . 1.389(8) yes
C48 . H481 . 0.934 no
C49 . C50 . 1.386(9) yes
C49 . C53 . 1.494(9) yes
C50 . C51 . 1.383(9) yes
C50 . H501 . 0.932 no
C51 . C52 . 1.390(9) yes
C51 . C54 . 1.500(9) yes
C52 . H521 . 0.926 no
C53 . F7 . 1.342(8) yes
C53 . F8 . 1.335(8) yes
C53 . F9 . 1.339(7) yes
C54 . F10 . 1.325(8) yes
C54 . F11 . 1.336(8) yes
C54 . F12 . 1.324(8) yes
C55 . C56 . 1.401(8) yes
C55 . C60 . 1.399(8) yes
C56 . C57 . 1.392(8) yes
C56 . H561 . 0.934 no
C57 . C58 . 1.383(9) yes
C57 . C61 . 1.492(8) yes
C58 . C59 . 1.373(9) yes
C58 . H581 . 0.929 no
C59 . C60 . 1.386(9) yes
C59 . C62 . 1.496(9) yes
C60 . H601 . 0.931 no
C61 . F13 . 1.328(8) yes
C61 . F14 . 1.348(8) yes
C61 . F15 . 1.319(8) yes
C62 . F17 . 1.452(15) yes
C62 . F170 . 1.311(12) yes
C62 . F18 . 1.237(11) yes
C62 . F180 . 1.372(14) yes
C62 . F160 . 1.301(10) yes
C62 . F16 . 1.313(10) yes
C63 . C64 . 1.417(8) yes
C63 . C68 . 1.390(8) yes
C64 . C65 . 1.377(9) yes
C64 . H641 . 0.930 no
C65 . C66 . 1.385(9) yes
C65 . C69 . 1.507(9) yes
C66 . C67 . 1.376(9) yes
C66 . H661 . 0.935 no
C67 . C68 . 1.408(8) yes
C67 . C70 . 1.500(9) yes
C68 . H681 . 0.930 no
C69 . F19 . 1.331(9) yes
C69 . F20 . 1.346(9) yes
C69 . F21 . 1.334(9) yes
C70 . F22 . 1.330(8) yes
C70 . F23 . 1.326(8) yes
C70 . F24 . 1.325(9) yes
N1 . N2 . 1.314(7) yes
C210 . C220 . 1.554(13) yes
C210 . H2101 . 0.946 no
C210 . H2102 . 1.022 no
C21 . C22 . 1.517(13) yes
C21 . H211 . 0.963 no
C21 . H212 . 1.018 no
C190 . C200 . 1.550(2) yes
C190 . H1901 . 0.951 no
C190 . H1902 . 0.948 no
C19 . C20 . 1.550(2) yes
C19 . H191 . 0.893 no
C19 . H192 . 1.009 no
C200 . H2001 . 0.950 no
C200 . H2002 . 0.964 no
C20 . H201 . 0.957 no
C20 . H202 . 0.959 no
C220 . H2201 . 0.960 no
C220 . H2203 . 0.970 no
C220 . H2202 . 0.979 no
C22 . H222 . 0.963 no
C22 . H221 . 0.961 no
C22 . H223 . 0.980 no
H2202 . H223 . 0.391 no

loop_
_geom_hbond_atom_site_label_D
_geom_hbond_site_symmetry_D
_geom_hbond_atom_site_label_H
_geom_hbond_site_symmetry_H
_geom_hbond_atom_site_label_A
_geom_hbond_site_symmetry_A
_geom_hbond_angle_DHA
_geom_hbond_distance_DH
_geom_hbond_distance_HA
_geom_hbond_distance_DA
_geom_hbond_publ_flag
C7 . H72 . N1 . 126 0.96 2.52 3.186(12) yes
C18 . H182 . N2 . 138 0.95 2.51 3.281(12) yes
C33 . H332 . C15 . 179 0.97 2.56 3.526(12) yes
